data_7012198
loop_
_publ_author_name
'Deng, Hong'
'Cai, Jiwen'
'Xu, Hong'
'Zhang, Hao'
'Ji, Liang-Nian'

_publ_section_title
;
 Ruthenium(ii) complexes containing asymmetric ligands: synthesis,
 characterization, crystal structure and DNA-binding
;
_journal_issue 3
_journal_name_full 'Dalton Transactions'
_journal_page_first 325
_journal_paper_doi 10.1039/b208400g
_journal_year 2003
_chemical_formula_sum 'C39 H29 Cl2 N9 O8 Ru'
_chemical_formula_weight 923.68
_chemical_name_systematic
; 
? 
;
_space_group_IT_number 14
_symmetry_cell_setting monoclinic
_symmetry_space_group_name_Hall '-P 2ybc'
_symmetry_space_group_name_H-M 'P 1 21/c 1'
_atom_sites_solution_hydrogens geom
_atom_sites_solution_primary direct
_atom_sites_solution_secondary difmap
_audit_creation_method SHELXL-97
_cell_angle_alpha 90.00
_cell_angle_beta 98.850(2)
_cell_angle_gamma 90.00
_cell_formula_units_Z 4
_cell_length_a 14.5050(17)
_cell_length_b 11.5560(13)
_cell_length_c 23.864(3)
_cell_measurement_temperature 293(2)
_cell_volume 3952.5(8)
_computing_cell_refinement 'Bruker XSCANS'
_computing_data_collection 'Bruker XSCANS'
_computing_data_reduction 'Bruker SHELXTL'
_computing_molecular_graphics 'Bruker SHELXTL'
_computing_publication_material 'Bruker SHELXTL'
_computing_structure_refinement 'SHELXL-97 (Sheldrick, 1997)'
_computing_structure_solution 'SHELXS-97 (Sheldrick, 1990)'
_diffrn_ambient_temperature 293(2)
_diffrn_measured_fraction_theta_full 0.984
_diffrn_measured_fraction_theta_max 0.984
_diffrn_measurement_device_type 'Bruker P4'
_diffrn_measurement_method '\w scans'
_diffrn_radiation_monochromator graphite
_diffrn_radiation_source 'fine-focus sealed tube'
_diffrn_radiation_type MoK\a
_diffrn_radiation_wavelength 0.71073
_diffrn_reflns_av_R_equivalents 0.0295
_diffrn_reflns_av_sigmaI/netI 0.0403
_diffrn_reflns_limit_h_max 18
_diffrn_reflns_limit_h_min -18
_diffrn_reflns_limit_k_max 11
_diffrn_reflns_limit_k_min -14
_diffrn_reflns_limit_l_max 27
_diffrn_reflns_limit_l_min -30
_diffrn_reflns_number 23100
_diffrn_reflns_theta_full 27.22
_diffrn_reflns_theta_max 27.22
_diffrn_reflns_theta_min 1.96
_exptl_absorpt_coefficient_mu 0.597
_exptl_absorpt_correction_T_max 0.9211
_exptl_absorpt_correction_T_min 0.7545
_exptl_absorpt_correction_type empirical
_exptl_absorpt_process_details SADABS
_exptl_crystal_colour red
_exptl_crystal_density_diffrn 1.552
_exptl_crystal_density_method 'not measured'
_exptl_crystal_description block
_exptl_crystal_F_000 1872
_exptl_crystal_size_max 0.50
_exptl_crystal_size_mid 0.43
_exptl_crystal_size_min 0.14
_refine_diff_density_max 0.671
_refine_diff_density_min -0.710
_refine_diff_density_rms 0.075
_refine_ls_extinction_method none
_refine_ls_goodness_of_fit_ref 1.070
_refine_ls_hydrogen_treatment mixed
_refine_ls_matrix_type full
_refine_ls_number_parameters 532
_refine_ls_number_reflns 8682
_refine_ls_number_restraints 0
_refine_ls_restrained_S_all 1.070
_refine_ls_R_factor_all 0.0817
_refine_ls_R_factor_gt 0.0440
_refine_ls_shift/su_max 0.001
_refine_ls_shift/su_mean 0.000
_refine_ls_structure_factor_coef Fsqd
_refine_ls_weighting_details 'calc w=1/[\s^2^(Fo^2^)+(0.0438P)^2^+4.5218P] where P=(Fo^2^+2Fc^2^)/3'
_refine_ls_weighting_scheme calc
_refine_ls_wR_factor_gt 0.1040
_refine_ls_wR_factor_ref 0.1225
_reflns_number_gt 5448
_reflns_number_total 8682
_reflns_threshold_expression >2sigma(I)
_cod_data_source_file b208400g.txt
_cod_data_source_block complex1
_cod_depositor_comments
;
The following automatic conversions were performed:
'_symmetry_cell_setting' value 'Monoclinic' changed to 'monoclinic'
according to '/home/saulius/struct/CIF-dictionaries/cif_core.dic'
dictionary named 'cif_core.dic' version 2.4.1 from 2010-06-29.

Automatic conversion script
Id: cif_fix_enum 1527 2010-12-29 10:47:43Z saulius 
;
_cod_original_sg_symbol_H-M P2(1)/c
_cod_database_code 7012198

loop_
_symmetry_equiv_pos_as_xyz
'x, y, z'
'-x, y+1/2, -z+1/2'
'-x, -y, -z'
'x, -y-1/2, z-1/2'

loop_
_atom_site_label
_atom_site_type_symbol
_atom_site_fract_x
_atom_site_fract_y
_atom_site_fract_z
_atom_site_U_iso_or_equiv
_atom_site_adp_type
_atom_site_occupancy
_atom_site_symmetry_multiplicity
_atom_site_calc_flag
_atom_site_refinement_flags
_atom_site_disorder_assembly
_atom_site_disorder_group
Ru Ru 0.292151(18) 0.74969(2) 0.069452(11) 0.03743(9) Uani 1 1 d . . .
C1 C 0.4757(2) 0.6732(3) 0.03301(16) 0.0476(9) Uani 1 1 d . . .
H1A H 0.4677 0.7325 0.0064 0.057 Uiso 1 1 calc R . .
C2 C 0.5560(3) 0.6074(4) 0.03876(18) 0.0550(10) Uani 1 1 d . . .
H2A H 0.6011 0.6252 0.0163 0.066 Uiso 1 1 calc R . .
C3 C 0.5049(2) 0.4980(3) 0.10648(17) 0.0480(9) Uani 1 1 d . . .
H3A H 0.5127 0.4366 0.1320 0.058 Uiso 1 1 calc R . .
C4 C 0.4245(2) 0.5636(3) 0.10245(15) 0.0387(8) Uani 1 1 d . . .
C5 C 0.3489(2) 0.5437(3) 0.13526(14) 0.0363(7) Uani 1 1 d . . .
C6 C 0.2761(2) 0.4409(3) 0.19677(14) 0.0380(8) Uani 1 1 d . . .
C7 C 0.1965(2) 0.5112(3) 0.18032(14) 0.0376(8) Uani 1 1 d . . .
C8 C 0.2806(2) 0.3467(3) 0.23920(15) 0.0431(8) Uani 1 1 d . . .
C9 C 0.3205(3) 0.2420(4) 0.2283(2) 0.0629(11) Uani 1 1 d . . .
H9A H 0.3455 0.2318 0.1950 0.076 Uiso 1 1 calc R . .
C10 C 0.3233(3) 0.1520(4) 0.2672(2) 0.0789(15) Uani 1 1 d . . .
H10A H 0.3502 0.0818 0.2597 0.095 Uiso 1 1 calc R . .
C11 C 0.2869(3) 0.1658(5) 0.3163(2) 0.0725(14) Uani 1 1 d . . .
H11A H 0.2876 0.1045 0.3417 0.087 Uiso 1 1 calc R . .
C12 C 0.2491(3) 0.2704(4) 0.32807(19) 0.0657(13) Uani 1 1 d . . .
H12A H 0.2259 0.2803 0.3620 0.079 Uiso 1 1 calc R . .
C13 C 0.2452(3) 0.3616(4) 0.28979(16) 0.0518(10) Uani 1 1 d . . .
H13A H 0.2191 0.4320 0.2979 0.062 Uiso 1 1 calc R . .
C14 C 0.1037(2) 0.4932(3) 0.19763(15) 0.0430(8) Uani 1 1 d . . .
C15 C 0.0536(3) 0.5873(4) 0.21210(19) 0.0587(11) Uani 1 1 d . . .
H15A H 0.0802 0.6607 0.2137 0.070 Uiso 1 1 calc R . .
C16 C -0.0362(3) 0.5728(5) 0.2243(2) 0.0753(14) Uani 1 1 d . . .
H16A H -0.0693 0.6362 0.2347 0.090 Uiso 1 1 calc R . .
C17 C -0.0758(3) 0.4650(5) 0.2212(2) 0.0787(15) Uani 1 1 d . . .
H17A H -0.1362 0.4556 0.2292 0.094 Uiso 1 1 calc R . .
C18 C -0.0275(3) 0.3709(5) 0.2064(2) 0.0710(14) Uani 1 1 d . . .
H18A H -0.0552 0.2982 0.2042 0.085 Uiso 1 1 calc R . .
C19 C 0.0627(3) 0.3837(4) 0.19469(18) 0.0551(10) Uani 1 1 d . . .
H19A H 0.0957 0.3196 0.1849 0.066 Uiso 1 1 calc R . .
C20 C 0.2213(3) 0.5813(4) -0.02623(18) 0.0620(11) Uani 1 1 d . . .
H20A H 0.2839 0.5635 -0.0259 0.074 Uiso 1 1 calc R . .
C21 C 0.1553(4) 0.5226(5) -0.0629(2) 0.0801(15) Uani 1 1 d . . .
H21A H 0.1729 0.4661 -0.0869 0.096 Uiso 1 1 calc R . .
C22 C 0.0642(4) 0.5481(5) -0.0635(2) 0.0924(19) Uani 1 1 d . . .
H22A H 0.0186 0.5083 -0.0877 0.111 Uiso 1 1 calc R . .
C23 C 0.0390(3) 0.6326(5) -0.0286(2) 0.0844(16) Uani 1 1 d . . .
H23A H -0.0236 0.6510 -0.0290 0.101 Uiso 1 1 calc R . .
C24 C 0.1085(3) 0.6908(4) 0.00782(18) 0.0589(11) Uani 1 1 d . . .
C25 C 0.0907(3) 0.7846(4) 0.0462(2) 0.0634(12) Uani 1 1 d . . .
C26 C 0.0032(4) 0.8296(6) 0.0496(3) 0.107(2) Uani 1 1 d . . .
H26A H -0.0494 0.7995 0.0272 0.128 Uiso 1 1 calc R . .
C27 C -0.0052(4) 0.9189(7) 0.0864(4) 0.125(3) Uani 1 1 d . . .
H27A H -0.0639 0.9481 0.0896 0.150 Uiso 1 1 calc R . .
C28 C 0.0726(4) 0.9652(6) 0.1183(3) 0.104(2) Uani 1 1 d . . .
H28A H 0.0676 1.0270 0.1426 0.125 Uiso 1 1 calc R . .
C29 C 0.1587(3) 0.9181(4) 0.1136(2) 0.0692(13) Uani 1 1 d . . .
H29A H 0.2118 0.9486 0.1354 0.083 Uiso 1 1 calc R . .
C30 C 0.4077(3) 0.8315(4) 0.18029(16) 0.0525(10) Uani 1 1 d . . .
H30A H 0.3860 0.7650 0.1960 0.063 Uiso 1 1 calc R . .
C31 C 0.4693(3) 0.9022(4) 0.21434(18) 0.0606(11) Uani 1 1 d . . .
H31A H 0.4899 0.8828 0.2520 0.073 Uiso 1 1 calc R . .
C32 C 0.4997(3) 1.0011(4) 0.1917(2) 0.0673(13) Uani 1 1 d . . .
H32A H 0.5407 1.0505 0.2141 0.081 Uiso 1 1 calc R . .
C33 C 0.4692(3) 1.0273(4) 0.13568(19) 0.0596(11) Uani 1 1 d . . .
H33A H 0.4894 1.0946 0.1200 0.072 Uiso 1 1 calc R . .
C34 C 0.4088(2) 0.9534(3) 0.10290(16) 0.0431(9) Uani 1 1 d . . .
C35 C 0.3754(2) 0.9697(3) 0.04198(16) 0.0426(8) Uani 1 1 d . . .
C36 C 0.3981(3) 1.0639(4) 0.01096(19) 0.0580(11) Uani 1 1 d . . .
H36A H 0.4351 1.1231 0.0287 0.070 Uiso 1 1 calc R . .
C37 C 0.3659(3) 1.0695(4) -0.0460(2) 0.0650(12) Uani 1 1 d . . .
H37A H 0.3802 1.1330 -0.0670 0.078 Uiso 1 1 calc R . .
C38 C 0.3127(3) 0.9814(4) -0.07191(19) 0.0652(12) Uani 1 1 d . . .
H38A H 0.2913 0.9837 -0.1107 0.078 Uiso 1 1 calc R . .
C39 C 0.2914(3) 0.8892(4) -0.03958(16) 0.0566(10) Uani 1 1 d . . .
H39A H 0.2551 0.8294 -0.0572 0.068 Uiso 1 1 calc R . .
N1 N 0.40944(19) 0.6535(2) 0.06485(12) 0.0393(7) Uani 1 1 d . . .
N3 N 0.27765(18) 0.6192(2) 0.12414(12) 0.0367(6) Uani 1 1 d . . .
N4 N 0.19882(19) 0.6011(2) 0.14572(12) 0.0389(7) Uani 1 1 d . . .
N5 N 0.35222(19) 0.4575(2) 0.17253(12) 0.0407(7) Uani 1 1 d . . .
N6 N 0.1993(2) 0.6633(3) 0.00916(13) 0.0451(7) Uani 1 1 d . . .
N7 N 0.1676(2) 0.8299(3) 0.07850(14) 0.0480(8) Uani 1 1 d . . .
N8 N 0.37781(19) 0.8549(2) 0.12553(12) 0.0410(7) Uani 1 1 d . . .
N9 N 0.3211(2) 0.8826(2) 0.01630(12) 0.0418(7) Uani 1 1 d . . .
N2 N 0.5718(2) 0.5194(3) 0.07513(15) 0.0564(9) Uani 1 1 d . . .
Cl1 Cl 0.24161(7) 0.27490(10) 0.05308(5) 0.0639(3) Uani 1 1 d . . .
Cl2 Cl -0.30453(8) 0.25383(10) 0.18636(6) 0.0721(3) Uani 1 1 d . . .
O1 O 0.1901(3) 0.3688(4) 0.07102(18) 0.1161(16) Uani 1 1 d . . .
O2 O 0.2209(4) 0.1753(5) 0.0774(3) 0.180(3) Uani 1 1 d . . .
O3 O 0.3383(2) 0.2969(4) 0.06736(17) 0.1025(13) Uani 1 1 d . . .
O4 O 0.2205(3) 0.2618(4) -0.00661(18) 0.1306(18) Uani 1 1 d . . .
O5 O -0.2955(4) 0.3602(4) 0.2137(3) 0.166(3) Uani 1 1 d . . .
O6 O -0.2288(3) 0.2333(5) 0.1588(2) 0.140(2) Uani 1 1 d . . .
O7 O -0.3116(4) 0.1633(4) 0.2244(2) 0.1339(17) Uani 1 1 d . . .
O8 O -0.3884(3) 0.2491(4) 0.1457(3) 0.158(2) Uani 1 1 d . . .

loop_
_atom_site_aniso_label
_atom_site_aniso_U_11
_atom_site_aniso_U_22
_atom_site_aniso_U_33
_atom_site_aniso_U_23
_atom_site_aniso_U_13
_atom_site_aniso_U_12
Ru 0.03905(15) 0.03740(15) 0.03561(15) 0.00368(13) 0.00499(11) -0.00412(13)
C1 0.048(2) 0.049(2) 0.049(2) -0.0006(17) 0.0172(18) -0.0088(18)
C2 0.048(2) 0.060(3) 0.061(3) -0.004(2) 0.021(2) -0.007(2)
C3 0.044(2) 0.052(2) 0.047(2) 0.0019(18) 0.0081(17) 0.0009(18)
C4 0.0366(18) 0.0409(19) 0.038(2) 0.0001(15) 0.0043(15) -0.0049(15)
C5 0.0363(17) 0.0360(18) 0.0352(18) 0.0030(14) 0.0016(14) -0.0026(15)
C6 0.0401(18) 0.0368(19) 0.0353(19) 0.0027(14) -0.0004(15) -0.0070(15)
C7 0.0395(18) 0.0363(18) 0.0363(18) 0.0004(15) 0.0033(15) -0.0042(15)
C8 0.0425(19) 0.045(2) 0.040(2) 0.0103(16) 0.0025(16) -0.0036(16)
C9 0.066(3) 0.054(3) 0.073(3) 0.020(2) 0.021(2) 0.011(2)
C10 0.082(3) 0.056(3) 0.104(4) 0.030(3) 0.032(3) 0.018(2)
C11 0.062(3) 0.073(3) 0.080(4) 0.038(3) 0.002(3) -0.002(2)
C12 0.063(3) 0.083(4) 0.050(2) 0.016(2) 0.007(2) -0.009(2)
C13 0.056(2) 0.056(2) 0.042(2) 0.0063(18) 0.0020(18) -0.0059(19)
C14 0.0379(18) 0.050(2) 0.040(2) 0.0050(16) 0.0039(15) -0.0068(17)
C15 0.049(2) 0.059(3) 0.070(3) -0.006(2) 0.017(2) -0.007(2)
C16 0.055(3) 0.092(4) 0.084(4) -0.005(3) 0.027(2) 0.004(3)
C17 0.048(3) 0.111(4) 0.080(4) 0.016(3) 0.019(2) -0.016(3)
C18 0.055(3) 0.079(3) 0.078(3) 0.023(3) 0.006(2) -0.026(2)
C19 0.049(2) 0.053(2) 0.062(3) 0.014(2) 0.0026(19) -0.0112(19)
C20 0.071(3) 0.063(3) 0.049(3) -0.005(2) -0.001(2) -0.006(2)
C21 0.098(4) 0.081(4) 0.054(3) -0.008(2) -0.011(3) -0.022(3)
C22 0.099(4) 0.103(4) 0.063(3) 0.005(3) -0.028(3) -0.040(4)
C23 0.057(3) 0.111(5) 0.077(4) 0.016(3) -0.017(3) -0.018(3)
C24 0.049(2) 0.070(3) 0.054(3) 0.013(2) -0.0030(19) -0.010(2)
C25 0.038(2) 0.077(3) 0.075(3) 0.017(2) 0.006(2) 0.003(2)
C26 0.052(3) 0.137(6) 0.129(6) -0.004(5) 0.010(3) 0.018(3)
C27 0.068(4) 0.147(7) 0.164(7) -0.011(6) 0.033(4) 0.039(4)
C28 0.094(4) 0.101(5) 0.125(6) -0.017(4) 0.042(4) 0.025(4)
C29 0.067(3) 0.066(3) 0.080(3) -0.002(3) 0.027(3) 0.013(2)
C30 0.060(2) 0.055(2) 0.040(2) -0.0008(18) 0.0001(18) -0.007(2)
C31 0.060(3) 0.072(3) 0.048(2) -0.008(2) 0.001(2) -0.007(2)
C32 0.061(3) 0.078(3) 0.062(3) -0.021(2) 0.006(2) -0.022(2)
C33 0.063(3) 0.058(3) 0.059(3) -0.005(2) 0.015(2) -0.020(2)
C34 0.043(2) 0.039(2) 0.049(2) -0.0014(17) 0.0129(17) -0.0045(16)
C35 0.0442(19) 0.0355(19) 0.050(2) 0.0037(16) 0.0143(17) -0.0017(16)
C36 0.071(3) 0.045(2) 0.060(3) 0.005(2) 0.018(2) -0.006(2)
C37 0.084(3) 0.048(2) 0.068(3) 0.018(2) 0.026(3) 0.000(2)
C38 0.086(3) 0.062(3) 0.046(2) 0.018(2) 0.008(2) 0.002(2)
C39 0.077(3) 0.054(2) 0.038(2) 0.0111(18) 0.006(2) -0.008(2)
N1 0.0394(15) 0.0423(17) 0.0372(16) -0.0014(13) 0.0085(13) -0.0043(13)
N3 0.0387(15) 0.0361(15) 0.0357(16) 0.0047(12) 0.0071(12) -0.0050(12)
N4 0.0367(15) 0.0408(16) 0.0397(17) 0.0067(13) 0.0076(13) -0.0063(13)
N5 0.0406(16) 0.0413(17) 0.0389(16) 0.0031(13) 0.0021(13) -0.0027(13)
N6 0.0446(17) 0.0485(18) 0.0403(17) 0.0041(14) 0.0007(14) -0.0085(14)
N7 0.0453(17) 0.0477(19) 0.053(2) 0.0123(15) 0.0155(15) 0.0058(15)
N8 0.0435(16) 0.0433(17) 0.0362(16) -0.0016(13) 0.0058(13) -0.0079(13)
N9 0.0520(17) 0.0374(16) 0.0371(16) 0.0113(13) 0.0108(14) -0.0024(14)
N2 0.0449(18) 0.062(2) 0.065(2) -0.0011(18) 0.0161(17) 0.0007(16)
Cl1 0.0497(6) 0.0709(8) 0.0697(7) -0.0081(6) 0.0050(5) -0.0058(5)
Cl2 0.0667(7) 0.0546(6) 0.0990(9) -0.0080(7) 0.0256(7) -0.0120(6)
O1 0.083(2) 0.146(4) 0.113(3) -0.055(3) -0.005(2) 0.042(3)
O2 0.201(6) 0.119(4) 0.241(7) 0.060(4) 0.097(5) -0.035(4)
O3 0.0542(19) 0.147(3) 0.108(3) -0.052(3) 0.0167(19) -0.017(2)
O4 0.119(3) 0.172(5) 0.088(3) -0.059(3) -0.025(3) 0.034(3)
O5 0.165(5) 0.096(3) 0.266(7) -0.090(4) 0.121(5) -0.066(3)
O6 0.084(3) 0.213(6) 0.132(4) -0.086(4) 0.041(3) -0.047(3)
O7 0.176(5) 0.093(3) 0.125(4) 0.027(3) -0.003(3) -0.030(3)
O8 0.082(3) 0.098(3) 0.275(7) 0.035(4) -0.033(4) -0.006(2)

loop_
_atom_type_symbol
_atom_type_description
_atom_type_scat_dispersion_real
_atom_type_scat_dispersion_imag
_atom_type_scat_source
C C 0.0033 0.0000 'International Tables Vol C Tables 4.2.6.8 and 6.1.1.4'
H H 0.0000 0.0000 'International Tables Vol C Tables 4.2.6.8 and 6.1.1.4'
N N 0.0061 0.0000 'International Tables Vol C Tables 4.2.6.8 and 6.1.1.4'
O O 0.0106 0.0000 'International Tables Vol C Tables 4.2.6.8 and 6.1.1.4'
Cl Cl 0.1484 0.0000 'International Tables Vol C Tables 4.2.6.8 and 6.1.1.4'
Ru Ru -1.2594 0.0000 'International Tables Vol C Tables 4.2.6.8 and 6.1.1.4'

loop_
_geom_angle_atom_site_label_1
_geom_angle_atom_site_label_2
_geom_angle_atom_site_label_3
_geom_angle
_geom_angle_site_symmetry_1
_geom_angle_site_symmetry_3
_geom_angle_publ_flag
N3 Ru N1 78.47(11) . . ?
N3 Ru N6 88.16(11) . . ?
N1 Ru N6 99.10(12) . . ?
N3 Ru N7 95.01(11) . . ?
N1 Ru N7 173.21(11) . . ?
N6 Ru N7 78.66(13) . . ?
N3 Ru N8 97.58(11) . . ?
N1 Ru N8 86.15(11) . . ?
N6 Ru N8 172.93(12) . . ?
N7 Ru N8 96.66(12) . . ?
N3 Ru N9 174.34(11) . . ?
N1 Ru N9 96.97(11) . . ?
N6 Ru N9 95.92(12) . . ?
N7 Ru N9 89.66(12) . . ?
N8 Ru N9 78.65(12) . . ?
N1 C1 C2 121.4(4) . . ?
N1 C1 H1A 119.3 . . ?
C2 C1 H1A 119.3 . . ?
N2 C2 C1 122.9(4) . . ?
N2 C2 H2A 118.6 . . ?
C1 C2 H2A 118.6 . . ?
N2 C3 C4 122.5(4) . . ?
N2 C3 H3A 118.7 . . ?
C4 C3 H3A 118.7 . . ?
N1 C4 C3 120.7(3) . . ?
N1 C4 C5 114.4(3) . . ?
C3 C4 C5 124.9(3) . . ?
N5 C5 N3 124.3(3) . . ?
N5 C5 C4 121.5(3) . . ?
N3 C5 C4 114.2(3) . . ?
N5 C6 C7 119.4(3) . . ?
N5 C6 C8 116.7(3) . . ?
C7 C6 C8 124.0(3) . . ?
N4 C7 C6 121.5(3) . . ?
N4 C7 C14 113.2(3) . . ?
C6 C7 C14 125.3(3) . . ?
C9 C8 C13 119.4(4) . . ?
C9 C8 C6 119.4(3) . . ?
C13 C8 C6 121.2(3) . . ?
C8 C9 C10 120.0(4) . . ?
C8 C9 H9A 120.0 . . ?
C10 C9 H9A 120.0 . . ?
C11 C10 C9 120.7(5) . . ?
C11 C10 H10A 119.7 . . ?
C9 C10 H10A 119.7 . . ?
C10 C11 C12 119.7(4) . . ?
C10 C11 H11A 120.1 . . ?
C12 C11 H11A 120.1 . . ?
C11 C12 C13 120.7(4) . . ?
C11 C12 H12A 119.7 . . ?
C13 C12 H12A 119.7 . . ?
C12 C13 C8 119.5(4) . . ?
C12 C13 H13A 120.2 . . ?
C8 C13 H13A 120.2 . . ?
C15 C14 C19 119.4(3) . . ?
C15 C14 C7 119.6(3) . . ?
C19 C14 C7 120.8(3) . . ?
C14 C15 C16 120.3(4) . . ?
C14 C15 H15A 119.9 . . ?
C16 C15 H15A 119.9 . . ?
C17 C16 C15 119.9(5) . . ?
C17 C16 H16A 120.1 . . ?
C15 C16 H16A 120.1 . . ?
C18 C17 C16 120.6(4) . . ?
C18 C17 H17A 119.7 . . ?
C16 C17 H17A 119.7 . . ?
C17 C18 C19 120.3(4) . . ?
C17 C18 H18A 119.9 . . ?
C19 C18 H18A 119.9 . . ?
C18 C19 C14 119.6(4) . . ?
C18 C19 H19A 120.2 . . ?
C14 C19 H19A 120.2 . . ?
N6 C20 C21 122.7(5) . . ?
N6 C20 H20A 118.7 . . ?
C21 C20 H20A 118.7 . . ?
C22 C21 C20 118.9(5) . . ?
C22 C21 H21A 120.5 . . ?
C20 C21 H21A 120.5 . . ?
C21 C22 C23 120.1(5) . . ?
C21 C22 H22A 120.0 . . ?
C23 C22 H22A 120.0 . . ?
C22 C23 C24 119.1(5) . . ?
C22 C23 H23A 120.5 . . ?
C24 C23 H23A 120.5 . . ?
N6 C24 C23 120.6(5) . . ?
N6 C24 C25 115.1(4) . . ?
C23 C24 C25 124.3(4) . . ?
N7 C25 C26 120.0(5) . . ?
N7 C25 C24 115.5(3) . . ?
C26 C25 C24 124.5(5) . . ?
C27 C26 C25 119.6(6) . . ?
C27 C26 H26A 120.2 . . ?
C25 C26 H26A 120.2 . . ?
C28 C27 C26 120.1(6) . . ?
C28 C27 H27A 119.9 . . ?
C26 C27 H27A 119.9 . . ?
C27 C28 C29 118.6(6) . . ?
C27 C28 H28A 120.7 . . ?
C29 C28 H28A 120.7 . . ?
N7 C29 C28 121.8(5) . . ?
N7 C29 H29A 119.1 . . ?
C28 C29 H29A 119.1 . . ?
N8 C30 C31 122.6(4) . . ?
N8 C30 H30A 118.7 . . ?
C31 C30 H30A 118.7 . . ?
C32 C31 C30 118.8(4) . . ?
C32 C31 H31A 120.6 . . ?
C30 C31 H31A 120.6 . . ?
C31 C32 C33 119.5(4) . . ?
C31 C32 H32A 120.2 . . ?
C33 C32 H32A 120.2 . . ?
C32 C33 C34 119.8(4) . . ?
C32 C33 H33A 120.1 . . ?
C34 C33 H33A 120.1 . . ?
N8 C34 C33 120.8(4) . . ?
N8 C34 C35 114.8(3) . . ?
C33 C34 C35 124.4(3) . . ?
N9 C35 C36 120.6(4) . . ?
N9 C35 C34 115.4(3) . . ?
C36 C35 C34 124.0(4) . . ?
C37 C36 C35 119.6(4) . . ?
C37 C36 H36A 120.2 . . ?
C35 C36 H36A 120.2 . . ?
C38 C37 C36 119.9(4) . . ?
C38 C37 H37A 120.1 . . ?
C36 C37 H37A 120.1 . . ?
C37 C38 C39 118.8(4) . . ?
C37 C38 H38A 120.6 . . ?
C39 C38 H38A 120.6 . . ?
N9 C39 C38 122.4(4) . . ?
N9 C39 H39A 118.8 . . ?
C38 C39 H39A 118.8 . . ?
C1 N1 C4 116.6(3) . . ?
C1 N1 Ru 128.0(3) . . ?
C4 N1 Ru 115.3(2) . . ?
N4 N3 C5 119.8(3) . . ?
N4 N3 Ru 122.9(2) . . ?
C5 N3 Ru 117.1(2) . . ?
C7 N4 N3 117.7(3) . . ?
C5 N5 C6 116.7(3) . . ?
C20 N6 C24 118.6(4) . . ?
C20 N6 Ru 125.8(3) . . ?
C24 N6 Ru 115.5(3) . . ?
C29 N7 C25 119.9(4) . . ?
C29 N7 Ru 125.2(3) . . ?
C25 N7 Ru 114.9(3) . . ?
C30 N8 C34 118.5(3) . . ?
C30 N8 Ru 125.7(3) . . ?
C34 N8 Ru 115.7(2) . . ?
C39 N9 C35 118.7(3) . . ?
C39 N9 Ru 125.9(3) . . ?
C35 N9 Ru 115.4(2) . . ?
C2 N2 C3 116.0(3) . . ?
O2 Cl1 O3 109.3(3) . . ?
O2 Cl1 O4 108.3(4) . . ?
O3 Cl1 O4 108.3(3) . . ?
O2 Cl1 O1 111.1(3) . . ?
O3 Cl1 O1 109.8(2) . . ?
O4 Cl1 O1 110.0(3) . . ?
O6 Cl2 O5 110.5(3) . . ?
O6 Cl2 O7 108.8(4) . . ?
O5 Cl2 O7 111.6(4) . . ?
O6 Cl2 O8 108.9(4) . . ?
O5 Cl2 O8 111.1(3) . . ?
O7 Cl2 O8 105.7(3) . . ?

loop_
_geom_bond_atom_site_label_1
_geom_bond_atom_site_label_2
_geom_bond_distance
_geom_bond_site_symmetry_2
_geom_bond_publ_flag
Ru N3 2.026(3) . ?
Ru N1 2.050(3) . ?
Ru N6 2.070(3) . ?
Ru N7 2.071(3) . ?
Ru N8 2.074(3) . ?
Ru N9 2.076(3) . ?
C1 N1 1.333(4) . ?
C1 C2 1.379(5) . ?
C1 H1A 0.9300 . ?
C2 N2 1.334(5) . ?
C2 H2A 0.9300 . ?
C3 N2 1.337(5) . ?
C3 C4 1.381(5) . ?
C3 H3A 0.9300 . ?
C4 N1 1.368(4) . ?
C4 C5 1.460(5) . ?
C5 N5 1.332(4) . ?
C5 N3 1.347(4) . ?
C6 N5 1.337(4) . ?
C6 C7 1.417(5) . ?
C6 C8 1.482(5) . ?
C7 N4 1.331(4) . ?
C7 C14 1.482(5) . ?
C8 C9 1.383(5) . ?
C8 C13 1.393(5) . ?
C9 C10 1.389(6) . ?
C9 H9A 0.9300 . ?
C10 C11 1.368(7) . ?
C10 H10A 0.9300 . ?
C11 C12 1.374(7) . ?
C11 H11A 0.9300 . ?
C12 C13 1.390(6) . ?
C12 H12A 0.9300 . ?
C13 H13A 0.9300 . ?
C14 C15 1.381(5) . ?
C14 C19 1.395(5) . ?
C15 C16 1.388(6) . ?
C15 H15A 0.9300 . ?
C16 C17 1.369(7) . ?
C16 H16A 0.9300 . ?
C17 C18 1.369(7) . ?
C17 H17A 0.9300 . ?
C18 C19 1.387(6) . ?
C18 H18A 0.9300 . ?
C19 H19A 0.9300 . ?
C20 N6 1.340(5) . ?
C20 C21 1.373(6) . ?
C20 H20A 0.9300 . ?
C21 C22 1.352(8) . ?
C21 H21A 0.9300 . ?
C22 C23 1.369(8) . ?
C22 H22A 0.9300 . ?
C23 C24 1.398(6) . ?
C23 H23A 0.9300 . ?
C24 N6 1.349(5) . ?
C24 C25 1.468(7) . ?
C25 N7 1.360(5) . ?
C25 C26 1.386(6) . ?
C26 C27 1.371(9) . ?
C26 H26A 0.9300 . ?
C27 C28 1.370(9) . ?
C27 H27A 0.9300 . ?
C28 C29 1.382(7) . ?
C28 H28A 0.9300 . ?
C29 N7 1.339(5) . ?
C29 H29A 0.9300 . ?
C30 N8 1.340(5) . ?
C30 C31 1.379(5) . ?
C30 H30A 0.9300 . ?
C31 C32 1.366(6) . ?
C31 H31A 0.9300 . ?
C32 C33 1.376(6) . ?
C32 H32A 0.9300 . ?
C33 C34 1.378(5) . ?
C33 H33A 0.9300 . ?
C34 N8 1.365(4) . ?
C34 C35 1.472(5) . ?
C35 N9 1.364(4) . ?
C35 C36 1.385(5) . ?
C36 C37 1.369(6) . ?
C36 H36A 0.9300 . ?
C37 C38 1.366(6) . ?
C37 H37A 0.9300 . ?
C38 C39 1.378(5) . ?
C38 H38A 0.9300 . ?
C39 N9 1.339(5) . ?
C39 H39A 0.9300 . ?
N3 N4 1.341(4) . ?
Cl1 O2 1.343(5) . ?
Cl1 O3 1.415(3) . ?
Cl1 O4 1.418(4) . ?
Cl1 O1 1.420(4) . ?
Cl2 O6 1.386(4) . ?
Cl2 O5 1.388(4) . ?
Cl2 O7 1.399(4) . ?
Cl2 O8 1.436(5) . ?

loop_
_geom_torsion_atom_site_label_1
_geom_torsion_atom_site_label_2
_geom_torsion_atom_site_label_3
_geom_torsion_atom_site_label_4
_geom_torsion
_geom_torsion_site_symmetry_1
_geom_torsion_site_symmetry_2
_geom_torsion_site_symmetry_3
_geom_torsion_site_symmetry_4
_geom_torsion_publ_flag
N1 C1 C2 N2 1.4(6) . . . . ?
N2 C3 C4 N1 1.1(6) . . . . ?
N2 C3 C4 C5 179.5(3) . . . . ?
N1 C4 C5 N5 178.2(3) . . . . ?
C3 C4 C5 N5 -0.3(5) . . . . ?
N1 C4 C5 N3 -1.6(4) . . . . ?
C3 C4 C5 N3 179.8(3) . . . . ?
N5 C6 C7 N4 -7.1(5) . . . . ?
C8 C6 C7 N4 174.1(3) . . . . ?
N5 C6 C7 C14 171.5(3) . . . . ?
C8 C6 C7 C14 -7.3(5) . . . . ?
N5 C6 C8 C9 -42.6(5) . . . . ?
C7 C6 C8 C9 136.3(4) . . . . ?
N5 C6 C8 C13 137.5(4) . . . . ?
C7 C6 C8 C13 -43.6(5) . . . . ?
C13 C8 C9 C10 1.3(6) . . . . ?
C6 C8 C9 C10 -178.6(4) . . . . ?
C8 C9 C10 C11 0.0(8) . . . . ?
C9 C10 C11 C12 -1.6(8) . . . . ?
C10 C11 C12 C13 1.8(7) . . . . ?
C11 C12 C13 C8 -0.5(6) . . . . ?
C9 C8 C13 C12 -1.1(6) . . . . ?
C6 C8 C13 C12 178.8(3) . . . . ?
N4 C7 C14 C15 -42.5(5) . . . . ?
C6 C7 C14 C15 138.8(4) . . . . ?
N4 C7 C14 C19 131.8(4) . . . . ?
C6 C7 C14 C19 -46.9(5) . . . . ?
C19 C14 C15 C16 0.9(6) . . . . ?
C7 C14 C15 C16 175.2(4) . . . . ?
C14 C15 C16 C17 -1.0(7) . . . . ?
C15 C16 C17 C18 0.4(8) . . . . ?
C16 C17 C18 C19 0.4(8) . . . . ?
C17 C18 C19 C14 -0.5(7) . . . . ?
C15 C14 C19 C18 -0.1(6) . . . . ?
C7 C14 C19 C18 -174.4(4) . . . . ?
N6 C20 C21 C22 0.0(8) . . . . ?
C20 C21 C22 C23 1.0(8) . . . . ?
C21 C22 C23 C24 -0.6(8) . . . . ?
C22 C23 C24 N6 -0.8(7) . . . . ?
C22 C23 C24 C25 178.5(5) . . . . ?
N6 C24 C25 N7 -1.0(6) . . . . ?
C23 C24 C25 N7 179.7(4) . . . . ?
N6 C24 C25 C26 177.0(5) . . . . ?
C23 C24 C25 C26 -2.4(8) . . . . ?
N7 C25 C26 C27 -0.9(9) . . . . ?
C24 C25 C26 C27 -178.8(6) . . . . ?
C25 C26 C27 C28 1.7(11) . . . . ?
C26 C27 C28 C29 -1.6(11) . . . . ?
C27 C28 C29 N7 0.6(9) . . . . ?
N8 C30 C31 C32 1.4(7) . . . . ?
C30 C31 C32 C33 -0.8(7) . . . . ?
C31 C32 C33 C34 -0.2(7) . . . . ?
C32 C33 C34 N8 0.7(6) . . . . ?
C32 C33 C34 C35 -176.8(4) . . . . ?
N8 C34 C35 N9 -2.1(5) . . . . ?
C33 C34 C35 N9 175.5(4) . . . . ?
N8 C34 C35 C36 179.7(3) . . . . ?
C33 C34 C35 C36 -2.6(6) . . . . ?
N9 C35 C36 C37 -0.1(6) . . . . ?
C34 C35 C36 C37 178.0(4) . . . . ?
C35 C36 C37 C38 -0.9(7) . . . . ?
C36 C37 C38 C39 1.1(7) . . . . ?
C37 C38 C39 N9 -0.1(7) . . . . ?
C2 C1 N1 C4 -1.3(5) . . . . ?
C2 C1 N1 Ru 173.1(3) . . . . ?
C3 C4 N1 C1 0.1(5) . . . . ?
C5 C4 N1 C1 -178.5(3) . . . . ?
C3 C4 N1 Ru -175.0(3) . . . . ?
C5 C4 N1 Ru 6.4(4) . . . . ?
N3 Ru N1 C1 179.0(3) . . . . ?
N6 Ru N1 C1 92.8(3) . . . . ?
N7 Ru N1 C1 163.0(9) . . . . ?
N8 Ru N1 C1 -82.4(3) . . . . ?
N9 Ru N1 C1 -4.3(3) . . . . ?
N3 Ru N1 C4 -6.6(2) . . . . ?
N6 Ru N1 C4 -92.8(2) . . . . ?
N7 Ru N1 C4 -22.7(11) . . . . ?
N8 Ru N1 C4 92.0(2) . . . . ?
N9 Ru N1 C4 170.0(2) . . . . ?
N5 C5 N3 N4 -8.7(5) . . . . ?
C4 C5 N3 N4 171.1(3) . . . . ?
N5 C5 N3 Ru 176.1(3) . . . . ?
C4 C5 N3 Ru -4.1(4) . . . . ?
N1 Ru N3 N4 -169.2(3) . . . . ?
N6 Ru N3 N4 -69.6(3) . . . . ?
N7 Ru N3 N4 8.9(3) . . . . ?
N8 Ru N3 N4 106.3(3) . . . . ?
N9 Ru N3 N4 154.2(11) . . . . ?
N1 Ru N3 C5 5.8(2) . . . . ?
N6 Ru N3 C5 105.5(2) . . . . ?
N7 Ru N3 C5 -176.1(2) . . . . ?
N8 Ru N3 C5 -78.7(2) . . . . ?
N9 Ru N3 C5 -30.8(13) . . . . ?
C6 C7 N4 N3 3.8(5) . . . . ?
C14 C7 N4 N3 -174.9(3) . . . . ?
C5 N3 N4 C7 3.7(4) . . . . ?
Ru N3 N4 C7 178.6(2) . . . . ?
N3 C5 N5 C6 5.3(5) . . . . ?
C4 C5 N5 C6 -174.5(3) . . . . ?
C7 C6 N5 C5 2.5(5) . . . . ?
C8 C6 N5 C5 -178.6(3) . . . . ?
C21 C20 N6 C24 -1.4(6) . . . . ?
C21 C20 N6 Ru 175.9(3) . . . . ?
C23 C24 N6 C20 1.8(6) . . . . ?
C25 C24 N6 C20 -177.6(4) . . . . ?
C23 C24 N6 Ru -175.8(3) . . . . ?
C25 C24 N6 Ru 4.8(5) . . . . ?
N3 Ru N6 C20 -87.0(3) . . . . ?
N1 Ru N6 C20 -8.9(3) . . . . ?
N7 Ru N6 C20 177.6(3) . . . . ?
N8 Ru N6 C20 128.6(9) . . . . ?
N9 Ru N6 C20 89.1(3) . . . . ?
N3 Ru N6 C24 90.4(3) . . . . ?
N1 Ru N6 C24 168.4(3) . . . . ?
N7 Ru N6 C24 -5.1(3) . . . . ?
N8 Ru N6 C24 -54.0(10) . . . . ?
N9 Ru N6 C24 -93.5(3) . . . . ?
C28 C29 N7 C25 0.2(7) . . . . ?
C28 C29 N7 Ru -178.3(4) . . . . ?
C26 C25 N7 C29 0.0(7) . . . . ?
C24 C25 N7 C29 178.0(4) . . . . ?
C26 C25 N7 Ru 178.6(4) . . . . ?
C24 C25 N7 Ru -3.3(5) . . . . ?
N3 Ru N7 C29 95.9(3) . . . . ?
N1 Ru N7 C29 111.7(10) . . . . ?
N6 Ru N7 C29 -177.0(3) . . . . ?
N8 Ru N7 C29 -2.3(3) . . . . ?
N9 Ru N7 C29 -80.9(3) . . . . ?
N3 Ru N7 C25 -82.6(3) . . . . ?
N1 Ru N7 C25 -66.8(11) . . . . ?
N6 Ru N7 C25 4.5(3) . . . . ?
N8 Ru N7 C25 179.1(3) . . . . ?
N9 Ru N7 C25 100.6(3) . . . . ?
C31 C30 N8 C34 -0.9(6) . . . . ?
C31 C30 N8 Ru 175.9(3) . . . . ?
C33 C34 N8 C30 -0.2(5) . . . . ?
C35 C34 N8 C30 177.6(3) . . . . ?
C33 C34 N8 Ru -177.3(3) . . . . ?
C35 C34 N8 Ru 0.5(4) . . . . ?
N3 Ru N8 C30 -0.5(3) . . . . ?
N1 Ru N8 C30 -78.3(3) . . . . ?
N6 Ru N8 C30 143.6(9) . . . . ?
N7 Ru N8 C30 95.5(3) . . . . ?
N9 Ru N8 C30 -176.2(3) . . . . ?
N3 Ru N8 C34 176.4(2) . . . . ?
N1 Ru N8 C34 98.6(3) . . . . ?
N6 Ru N8 C34 -39.5(11) . . . . ?
N7 Ru N8 C34 -87.6(3) . . . . ?
N9 Ru N8 C34 0.7(2) . . . . ?
C38 C39 N9 C35 -0.9(6) . . . . ?
C38 C39 N9 Ru 179.2(3) . . . . ?
C36 C35 N9 C39 1.0(5) . . . . ?
C34 C35 N9 C39 -177.2(3) . . . . ?
C36 C35 N9 Ru -179.0(3) . . . . ?
C34 C35 N9 Ru 2.7(4) . . . . ?
N3 Ru N9 C39 129.5(11) . . . . ?
N1 Ru N9 C39 93.5(3) . . . . ?
N6 Ru N9 C39 -6.5(3) . . . . ?
N7 Ru N9 C39 -85.1(3) . . . . ?
N8 Ru N9 C39 178.1(3) . . . . ?
N3 Ru N9 C35 -50.5(13) . . . . ?
N1 Ru N9 C35 -86.5(3) . . . . ?
N6 Ru N9 C35 173.5(3) . . . . ?
N7 Ru N9 C35 95.0(3) . . . . ?
N8 Ru N9 C35 -1.9(2) . . . . ?
C1 C2 N2 C3 -0.2(6) . . . . ?
C4 C3 N2 C2 -1.0(6) . . . . ?
